data_4113544
loop_
_publ_author_name
'Masahiro Honma'
'Takashi Sawada'
'Yuri Fujisawa'
'Masayuki Utsugi'
'Hideaki Watanabe'
'Akinori Umino'
'Takehiko Matsumura'
'Takayuki Hagihara'
'Masashi Takano'
'Masahisa Nakada'

_publ_section_title
;
 Asymmetric Catalysis on the Intramolecular Cyclopropanation of
 \a-Diazo-\b-keto Sulfones
;
_journal_name_full 'Journal of the American Chemical Society'
_journal_page_first 2860
_journal_page_last 2861
_journal_paper_doi 10.1021/ja029534l
_journal_volume 125
_journal_year 2003
_chemical_formula_moiety 'C15 H17 Br O3 S '
_chemical_formula_sum 'C15 H17 Br O3 S'
_chemical_formula_weight 357.26
_space_group_IT_number 4
_symmetry_cell_setting monoclinic
_symmetry_Int_Tables_number 4
_symmetry_space_group_name_Hall 'P 2yb'
_symmetry_space_group_name_H-M 'P 1 21 1'
_audit_creation_date 2002-08-28
_audit_creation_method 'by CrystalStructure v3.00'
_cell_angle_alpha 90
_cell_angle_beta 89.053(3)
_cell_angle_gamma 90
_cell_formula_units_Z 4
_cell_length_a 5.9304(3)
_cell_length_b 16.493(1)
_cell_length_c 14.995(1)
_cell_measurement_reflns_used 19708
_cell_measurement_temperature 93.1
_cell_measurement_theta_max 27.5
_cell_measurement_theta_min 2.8
_cell_volume 1466.46(15)
_computing_cell_refinement Unknown
_computing_data_collection Unknown
_computing_data_reduction CrystalStructure
_computing_publication_material 'CrystalStructure Ver. 3.00'
_computing_structure_refinement CRYSTALS
_computing_structure_solution SIR92
_diffrn_measured_fraction_theta_full 0.9948
_diffrn_measured_fraction_theta_max 0.9948
_diffrn_radiation_type 'Mo K\a'
_diffrn_radiation_wavelength 0.7107
_diffrn_reflns_av_R_equivalents 0.072
_diffrn_reflns_limit_h_max 7
_diffrn_reflns_limit_h_min -7
_diffrn_reflns_limit_k_max 21
_diffrn_reflns_limit_k_min -21
_diffrn_reflns_limit_l_max 19
_diffrn_reflns_limit_l_min -19
_diffrn_reflns_number 6397
_diffrn_reflns_theta_full 27.48
_diffrn_reflns_theta_max 27.48
_exptl_absorpt_coefficient_mu 2.957
_exptl_absorpt_correction_T_max 0.744
_exptl_absorpt_correction_T_min 0.454
_exptl_absorpt_correction_type multi-scan
_exptl_crystal_colour colorless
_exptl_crystal_density_diffrn 1.618
_exptl_crystal_description prism
_exptl_crystal_F_000 728.00
_exptl_crystal_size_max 0.50
_exptl_crystal_size_mid 0.20
_exptl_crystal_size_min 0.10
_refine_diff_density_max 1.03
_refine_diff_density_min -1.23
_refine_ls_abs_structure_details 'Flack, H. D. (1983), Acta Cryst. A39, 876-881.  1587 Friedel Pairs'
_refine_ls_abs_structure_Flack 0.02(1)
_refine_ls_extinction_coef -22.7(6)
_refine_ls_extinction_method 'Larson (1970) Crystallographic Computing eq. 22'
_refine_ls_goodness_of_fit_ref 1.307
_refine_ls_hydrogen_treatment refall
_refine_ls_number_parameters 397
_refine_ls_number_reflns 5051
_refine_ls_R_factor_gt 0.0440
_refine_ls_shift/su_max 0.0000
_refine_ls_structure_factor_coef Fsqd
_refine_ls_weighting_details 'w = 1/[0.0001Fo^2^ + 0.5000\s^2^(Fo) + 0.0020]/(4Fo^2^)'
_refine_ls_weighting_scheme calc
_refine_ls_wR_factor_ref 0.0990
_reflns_number_gt 5051
_reflns_number_total 5985
_reflns_threshold_expression F^2^>2.0\s(F^2^)
_cod_data_source_file ja029534lsi20030117_035028_4.cif
_cod_data_source_block '_bromo____________________'
_cod_original_cell_volume 1466.4(2)
_cod_original_formula_sum 'C15 H17 Br O3 S '
_cod_database_code 4113544

loop_
_symmetry_equiv_pos_as_xyz
x,y,z
-x,y+1/2,-z

loop_
_atom_site_label
_atom_site_type_symbol
_atom_site_fract_x
_atom_site_fract_y
_atom_site_fract_z
_atom_site_U_iso_or_equiv
_atom_site_adp_type
_atom_site_occupancy
_atom_site_symmetry_multiplicity
_atom_site_calc_flag
Br1 Br 1.1102(1) 0.13902(6) 0.96223(5) 0.0210(2) Uani 1.00 1 d
Br2 Br 1.6272(1) 0.58590(6) 0.79742(4) 0.0189(2) Uani 1.00 1 d
S3 S 1.0542(3) 0.3038(1) 1.1092(1) 0.0149(4) Uani 1.00 1 d
S4 S 1.5792(3) 0.4360(1) 0.6289(1) 0.0151(4) Uani 1.00 1 d
O5 O 0.7348(8) 0.4209(3) 1.0003(3) 0.018(1) Uani 1.00 1 d
O6 O 1.2436(8) 0.3139(3) 0.7247(3) 0.020(1) Uani 1.00 1 d
O7 O 1.7550(7) 0.3974(3) 0.6787(3) 0.021(1) Uani 1.00 1 d
O8 O 1.2439(8) 0.3303(3) 1.0546(3) 0.021(1) Uani 1.00 1 d
O9 O 1.0845(8) 0.2327(3) 1.1631(3) 0.021(1) Uani 1.00 1 d
O10 O 1.6342(8) 0.5112(3) 0.5852(3) 0.023(1) Uani 1.00 1 d
C11 C 1.238(1) 0.3826(4) 0.7500(4) 0.014(2) Uani 1.00 1 d
C12 C 1.222(1) 0.5332(4) 0.7027(4) 0.017(2) Uani 1.00 1 d
C13 C 1.076(1) 0.4589(4) 1.1808(4) 0.017(2) Uani 1.00 1 d
C14 C 1.284(1) 0.3954(4) 0.4956(4) 0.016(2) Uani 1.00 1 d
C15 C 0.958(1) 0.3840(4) 1.1796(4) 0.017(2) Uani 1.00 1 d
C16 C 0.762(1) 0.2360(4) 0.8775(4) 0.019(2) Uani 1.00 1 d
C17 C 1.370(1) 0.5190(4) 0.7793(5) 0.016(2) Uani 1.00 1 d
C18 C 1.229(1) 0.2569(4) 0.4443(4) 0.018(2) Uani 1.00 1 d
C19 C 0.729(1) 0.3506(4) 0.9804(4) 0.016(2) Uani 1.00 1 d
C20 C 1.718(1) 0.2479(4) 0.6025(5) 0.025(2) Uani 1.00 1 d
C21 C 1.173(1) 0.3396(4) 0.4455(4) 0.019(2) Uani 1.00 1 d
C22 C 0.626(1) 0.3135(4) 0.8978(4) 0.018(2) Uani 1.00 1 d
C23 C 0.997(1) 0.5195(4) 1.2391(4) 0.022(2) Uani 1.00 1 d
C24 C 1.355(1) 0.4547(4) 0.7059(4) 0.014(1) Uani 1.00 1 d
C25 C 0.772(1) 0.3706(4) 1.2370(5) 0.020(2) Uani 1.00 1 d
C26 C 1.122(1) 0.4123(4) 0.8346(5) 0.016(2) Uani 1.00 1 d
C27 C 0.695(1) 0.2044(4) 1.0438(5) 0.018(2) Uani 1.00 1 d
C28 C 1.280(1) 0.4820(4) 1.1237(5) 0.026(2) Uani 1.00 1 d
C29 C 1.462(1) 0.3665(4) 0.5509(4) 0.015(2) Uani 1.00 1 d
C30 C 0.836(1) 0.2826(4) 1.0322(4) 0.016(2) Uani 1.00 1 d
C31 C 1.091(1) 0.1976(4) 0.3919(5) 0.025(2) Uani 1.00 1 d
C32 C 0.700(1) 0.4327(5) 1.2930(5) 0.024(2) Uani 1.00 1 d
C33 C 1.261(1) 0.4863(4) 0.8660(4) 0.016(2) Uani 1.00 1 d
C34 C 1.529(1) 0.2858(4) 0.5490(4) 0.018(2) Uani 1.00 1 d
C35 C 0.636(1) 0.2929(5) 1.2394(5) 0.025(2) Uani 1.00 1 d
C36 C 0.855(1) 0.2106(4) 0.9677(4) 0.013(1) Uani 1.00 1 d
C37 C 0.722(2) 0.5765(5) 1.3531(5) 0.039(2) Uani 1.00 1 d
C38 C 1.200(1) 0.4815(4) 0.4926(5) 0.021(2) Uani 1.00 1 d
C39 C 1.410(1) 0.2324(4) 0.4931(4) 0.018(2) Uani 1.00 1 d
C40 C 0.807(1) 0.5080(4) 1.2939(5) 0.024(2) Uani 1.00 1 d
H1 H 0.930(1) 0.1876(4) 0.4177(5) 0.029(2) Uiso 1.00 1 c
H2 H 1.115(1) 0.1396(4) 0.4317(5) 0.029(2) Uiso 1.00 1 c
H3 H 1.105(1) 0.1996(4) 0.3287(5) 0.030(2) Uiso 1.00 1 c
H4 H 1.433(1) 0.1614(4) 0.4900(4) 0.021(2) Uiso 1.00 1 c
H5 H 0.978(1) 0.4289(4) 0.8130(5) 0.019(2) Uiso 1.00 1 c
H6 H 1.098(1) 0.3809(4) 0.8840(5) 0.019(2) Uiso 1.00 1 c
H7 H 1.393(1) 0.4587(4) 0.9088(4) 0.019(2) Uiso 1.00 1 c
H8 H 1.157(1) 0.5277(4) 0.9068(4) 0.019(2) Uiso 1.00 1 c
H9 H 1.296(1) 0.5763(4) 0.6602(4) 0.020(2) Uiso 1.00 1 c
H10 H 1.074(1) 0.5443(4) 0.7062(4) 0.020(2) Uiso 1.00 1 c
H11 H 1.085(1) 0.5771(4) 1.2238(4) 0.026(2) Uiso 1.00 1 c
H12 H 0.727(1) 0.1717(4) 1.0870(5) 0.021(2) Uiso 1.00 1 c
H13 H 0.535(1) 0.2027(4) 1.0179(5) 0.021(2) Uiso 1.00 1 c
H14 H 0.851(1) 0.2235(4) 0.8101(4) 0.023(2) Uiso 1.00 1 c
H15 H 0.688(1) 0.1785(4) 0.8401(4) 0.023(2) Uiso 1.00 1 c
H16 H 1.053(1) 0.3576(4) 0.4091(4) 0.023(2) Uiso 1.00 1 c
H17 H 0.577(1) 0.4230(5) 1.3327(5) 0.028(2) Uiso 1.00 1 c
H18 H 0.835(2) 0.5916(5) 1.3938(5) 0.047(3) Uiso 1.00 1 c
H19 H 0.683(2) 0.6221(5) 1.3178(5) 0.047(3) Uiso 1.00 1 c
H20 H 0.592(2) 0.5580(5) 1.3852(5) 0.047(3) Uiso 1.00 1 c
H21 H 0.484(1) 0.3041(5) 1.2244(5) 0.030(2) Uiso 1.00 1 c
H22 H 0.699(1) 0.2554(5) 1.1979(5) 0.030(2) Uiso 1.00 1 c
H23 H 0.640(1) 0.2705(5) 1.2977(5) 0.030(2) Uiso 1.00 1 c
H24 H 1.402(1) 0.4947(4) 1.1615(5) 0.031(2) Uiso 1.00 1 c
H25 H 1.321(1) 0.4378(4) 1.0861(5) 0.031(2) Uiso 1.00 1 c
H26 H 1.245(1) 0.5278(4) 1.0882(5) 0.031(2) Uiso 1.00 1 c
H27 H 0.640(1) 0.3500(4) 0.8490(4) 0.022(2) Uiso 1.00 1 c
H28 H 0.472(1) 0.3011(4) 0.9083(4) 0.022(2) Uiso 1.00 1 c
H29 H 1.288(1) 0.5148(4) 0.5303(5) 0.025(2) Uiso 1.00 1 c
H30 H 1.211(1) 0.5008(4) 0.4330(5) 0.025(2) Uiso 1.00 1 c
H31 H 1.047(1) 0.4832(4) 0.5121(5) 0.025(2) Uiso 1.00 1 c
H32 H 1.658(1) 0.2067(4) 0.6402(5) 0.030(2) Uiso 1.00 1 c
H33 H 1.826(1) 0.2248(4) 0.5625(5) 0.030(2) Uiso 1.00 1 c
H34 H 1.789(1) 0.2881(4) 0.6378(5) 0.030(2) Uiso 1.00 1 c

loop_
_atom_site_aniso_label
_atom_site_aniso_U_11
_atom_site_aniso_U_22
_atom_site_aniso_U_33
_atom_site_aniso_U_12
_atom_site_aniso_U_13
_atom_site_aniso_U_23
Br1 0.0171(3) 0.0192(3) 0.0268(4) 0.0045(3) -0.0029(3) -0.0061(3)
Br2 0.0147(3) 0.0194(3) 0.0226(3) -0.0034(3) 0.0022(2) -0.0069(3)
S3 0.0116(7) 0.0168(7) 0.0162(8) 0.0030(6) -0.0008(6) -0.0015(6)
S4 0.0126(7) 0.0187(8) 0.0141(8) -0.0003(6) -0.0010(6) -0.0030(6)
O5 0.017(2) 0.017(2) 0.021(2) -0.001(2) -0.000(2) -0.000(2)
O6 0.019(2) 0.017(2) 0.022(3) -0.004(2) 0.003(2) -0.002(2)
O7 0.010(2) 0.026(3) 0.026(3) 0.002(2) -0.005(2) -0.005(2)
O8 0.011(2) 0.026(3) 0.024(3) -0.001(2) 0.003(2) -0.009(2)
O9 0.019(2) 0.023(2) 0.023(3) 0.005(2) -0.004(2) -0.000(2)
O10 0.024(3) 0.021(2) 0.024(3) -0.003(2) 0.004(2) -0.001(2)
C11 0.009(3) 0.018(3) 0.015(3) 0.001(2) -0.002(2) -0.001(2)
C12 0.014(3) 0.021(3) 0.015(3) 0.007(3) 0.002(2) 0.001(3)
C13 0.018(3) 0.020(3) 0.013(3) 0.006(3) 0.000(3) 0.005(2)
C14 0.012(3) 0.018(3) 0.017(3) 0.001(2) 0.005(2) 0.002(2)
C15 0.019(3) 0.017(3) 0.015(3) 0.009(3) -0.004(3) -0.001(3)
C16 0.022(3) 0.024(3) 0.012(3) 0.001(3) 0.000(3) -0.003(3)
C17 0.013(3) 0.013(3) 0.023(4) -0.001(2) 0.003(3) -0.003(3)
C18 0.023(4) 0.017(3) 0.015(3) -0.008(3) 0.002(3) -0.003(3)
C19 0.010(3) 0.022(3) 0.017(3) 0.001(2) 0.003(2) 0.005(3)
C20 0.025(4) 0.014(3) 0.035(4) 0.002(3) -0.005(3) -0.003(3)
C21 0.020(3) 0.025(3) 0.011(3) 0.004(3) -0.001(3) 0.001(3)
C22 0.016(3) 0.023(3) 0.016(3) -0.002(3) -0.003(3) 0.004(3)
C23 0.024(3) 0.030(4) 0.013(3) 0.002(3) 0.000(3) 0.002(3)
C24 0.013(3) 0.014(3) 0.014(3) 0.006(2) -0.002(2) -0.001(2)
C25 0.016(3) 0.030(4) 0.016(3) 0.001(3) -0.002(3) 0.002(3)
C26 0.012(3) 0.015(3) 0.020(3) -0.005(2) 0.002(3) -0.000(2)
C27 0.019(3) 0.011(3) 0.023(4) -0.006(2) -0.002(3) 0.007(2)
C28 0.030(4) 0.018(3) 0.029(4) -0.006(3) -0.003(3) -0.008(3)
C29 0.014(3) 0.020(3) 0.011(3) -0.002(2) 0.000(2) -0.004(2)
C30 0.014(3) 0.012(3) 0.022(3) 0.002(2) 0.002(3) 0.003(2)
C31 0.033(4) 0.025(4) 0.015(3) -0.004(3) -0.001(3) -0.004(3)
C32 0.018(3) 0.033(4) 0.019(4) 0.008(3) 0.000(3) -0.001(3)
C33 0.021(3) 0.010(3) 0.015(3) 0.001(3) 0.002(3) -0.002(2)
C34 0.017(3) 0.021(3) 0.015(3) -0.002(3) 0.002(2) 0.002(3)
C35 0.019(3) 0.039(4) 0.016(3) -0.005(3) 0.001(3) 0.004(3)
C36 0.011(3) 0.013(3) 0.017(3) 0.006(2) -0.007(2) 0.000(2)
C37 0.053(5) 0.037(5) 0.027(4) 0.016(4) -0.000(4) -0.005(4)
C38 0.018(3) 0.022(3) 0.023(4) 0.003(3) -0.008(3) 0.000(3)
C39 0.021(3) 0.020(3) 0.012(3) -0.004(3) -0.000(3) -0.000(2)
C40 0.032(4) 0.022(3) 0.020(3) 0.012(3) -0.003(3) -0.000(3)

loop_
_atom_type_symbol
_atom_type_description
_atom_type_scat_dispersion_real
_atom_type_scat_dispersion_imag
_atom_type_scat_source
C C 0.006 0.003
;
International Tables for Crystallography
(1992, Vol. C, Tables 4.2.6.8 and 6.1.1.4)
;
H H 0.000 0.000
;
International Tables for Crystallography
(1992, Vol. C, Table 6.1.1.4)
;
O O 0.017 0.010
;
International Tables for Crystallography
(1992, Vol. C, Tables 4.2.6.8 and 6.1.1.4)
;
S S 0.148 0.159
;
International Tables for Crystallography
(1992, Vol. C, Tables 4.2.6.8 and 6.1.1.4)
;
Br Br -0.557 2.708
;
International Tables for Crystallography
(1992, Vol. C, Tables 4.2.6.8 and 6.1.1.4)
;

loop_
_geom_angle_atom_site_label_1
_geom_angle_atom_site_label_2
_geom_angle_atom_site_label_3
_geom_angle
_geom_angle_publ_flag
O8 S3 O9 117.5(3) yes
O8 S3 C15 110.3(3) yes
O9 S3 C15 108.3(3) yes
O8 S3 C30 105.0(3) yes
O9 S3 C30 107.7(3) yes
C15 S3 C30 107.5(3) yes
O7 S4 O10 117.2(3) yes
O7 S4 C24 106.3(3) yes
O10 S4 C24 108.0(3) yes
O7 S4 C29 110.4(3) yes
O10 S4 C29 110.0(3) yes
C24 S4 C29 104.1(3) yes
O6 C11 C24 126.2(6) yes
O6 C11 C26 125.7(6) yes
C24 C11 C26 108.0(5) yes
C17 C12 C24 61.5(4) yes
C17 C12 H9 109.5(7) no
C24 C12 H9 112.7(7) no
C17 C12 H10 125.6(8) no
C24 C12 H10 133.1(8) no
H9 C12 H10 107.1(8) no
C15 C13 C23 118.0(6) yes
C15 C13 C28 126.7(6) yes
C23 C13 C28 115.3(6) yes
C21 C14 C29 117.4(6) yes
C21 C14 C38 117.2(6) yes
C29 C14 C38 125.3(6) yes
S3 C15 C13 120.2(5) yes
S3 C15 C25 119.0(5) yes
C13 C15 C25 120.7(6) yes
C22 C16 C36 104.4(5) yes
C22 C16 H14 123.5(7) no
C36 C16 H14 124.3(7) no
C22 C16 H15 123.9(7) no
C36 C16 H15 109.9(7) no
H14 C16 H15 67.1(7) no
Br2 C17 C12 120.5(5) yes
Br2 C17 C24 123.9(5) yes
C12 C17 C24 60.6(4) yes
Br2 C17 C33 114.1(4) yes
C12 C17 C33 117.7(6) yes
C24 C17 C33 109.7(5) yes
C21 C18 C31 120.4(6) yes
C21 C18 C39 117.9(6) yes
C31 C18 C39 121.7(6) yes
O5 C19 C22 127.4(6) yes
O5 C19 C30 125.2(6) yes
C22 C19 C30 107.4(5) yes
C34 C20 H32 109.4(8) no
C34 C20 H33 109.1(8) no
H32 C20 H33 109.5(9) no
C34 C20 H34 109.9(8) no
H32 C20 H34 109.5(9) no
H33 C20 H34 109.5(9) no
C14 C21 C18 123.0(6) yes
C14 C21 H16 118.5(8) no
C18 C21 H16 118.4(8) no
C16 C22 C19 106.3(5) yes
C16 C22 H27 109.8(8) no
C19 C22 H27 110.0(7) no
C16 C22 H28 110.9(8) no
C19 C22 H28 110.4(7) no
H27 C22 H28 109.5(8) no
C13 C23 C40 121.9(7) yes
C13 C23 H11 109.2(8) no
C40 C23 H11 127.9(8) no
S4 C24 C11 118.7(4) yes
S4 C24 C12 120.9(5) yes
C11 C24 C12 116.3(5) yes
S4 C24 C17 122.5(5) yes
C11 C24 C17 105.0(5) yes
C12 C24 C17 57.9(4) yes
C15 C25 C32 118.9(7) yes
C15 C25 C35 124.0(7) yes
C32 C25 C35 117.0(7) yes
C11 C26 C33 106.0(5) yes
C11 C26 H5 101.8(7) no
C33 C26 H5 110.9(7) no
C11 C26 H6 124.1(8) no
C33 C26 H6 106.1(7) no
H5 C26 H6 107.8(8) no
C30 C27 C36 61.1(4) yes
C30 C27 H12 118.6(8) no
C36 C27 H12 118.3(8) no
C30 C27 H13 118.7(7) no
C36 C27 H13 107.1(7) no
H12 C27 H13 118.6(9) no
C13 C28 H24 109.1(8) no
C13 C28 H25 109.6(8) no
H24 C28 H25 109.5(9) no
C13 C28 H26 109.7(8) no
H24 C28 H26 109.5(9) no
H25 C28 H26 109.5(9) no
S4 C29 C14 117.5(5) yes
S4 C29 C34 120.9(5) yes
C14 C29 C34 121.3(6) yes
S3 C30 C19 120.2(4) yes
S3 C30 C27 119.2(5) yes
C19 C30 C27 116.6(5) yes
S3 C30 C36 120.9(4) yes
C19 C30 C36 106.1(5) yes
C27 C30 C36 57.2(4) yes
C18 C31 H1 114.5(8) no
C18 C31 H2 101.5(7) no
H1 C31 H2 77.9(8) no
C18 C31 H3 117.5(8) no
H1 C31 H3 116.0(9) no
H2 C31 H3 122.9(9) no
C25 C32 C40 122.0(7) yes
C25 C32 H17 118.7(9) no
C40 C32 H17 119.2(9) no
C17 C33 C26 103.7(5) yes
C17 C33 H7 109.7(7) no
C26 C33 H7 103.5(7) no
C17 C33 H8 118.5(7) no
C26 C33 H8 111.4(7) no
H7 C33 H8 108.9(7) no
C20 C34 C29 126.6(6) yes
C20 C34 C39 115.8(6) yes
C29 C34 C39 117.6(6) yes
C25 C35 H21 109.6(8) no
C25 C35 H22 109.6(8) no
H21 C35 H22 109.5(9) no
C25 C35 H23 109.3(8) no
H21 C35 H23 109.5(9) no
H22 C35 H23 109.5(9) no
Br1 C36 C16 115.2(5) yes
Br1 C36 C27 119.1(4) yes
C16 C36 C27 118.0(5) yes
Br1 C36 C30 123.5(4) yes
C16 C36 C30 108.8(5) yes
C27 C36 C30 61.7(4) yes
C40 C37 H18 109.8(1) no
C40 C37 H19 110.2(1) no
H18 C37 H19 109.5(1) no
C40 C37 H20 108.4(1) no
H18 C37 H20 109.5(1) no
H19 C37 H20 109.5(1) no
C14 C38 H29 109.9(8) no
C14 C38 H30 108.9(8) no
H29 C38 H30 109.5(9) no
C14 C38 H31 109.6(8) no
H29 C38 H31 109.5(9) no
H30 C38 H31 109.5(9) no
C18 C39 C34 122.4(6) yes
C18 C39 H4 111.4(7) no
C34 C39 H4 125.6(7) no
C23 C40 C32 118.5(7) yes
C23 C40 C37 120.0(7) yes
C32 C40 C37 121.6(7) yes

loop_
_geom_bond_atom_site_label_1
_geom_bond_atom_site_label_2
_geom_bond_distance
_geom_bond_publ_flag
Br1 C36 1.921(6) yes
Br2 C17 1.906(7) yes
S3 O8 1.449(5) yes
S3 O9 1.437(5) yes
S3 C15 1.780(7) yes
S3 C30 1.783(7) yes
S4 O7 1.440(5) yes
S4 O10 1.438(5) yes
S4 C24 1.772(7) yes
S4 C29 1.787(6) yes
O5 C19 1.198(8) yes
O6 C11 1.196(8) yes
C11 C24 1.524(9) yes
C11 C26 1.511(9) yes
C12 C17 1.476(9) yes
C12 C24 1.518(8) yes
C12 H9 1.047(9) no
C12 H10 0.899(8) no
C13 C15 1.419(9) yes
C13 C23 1.403(9) yes
C13 C28 1.52(1) yes
C14 C21 1.365(9) yes
C14 C29 1.436(9) yes
C14 C38 1.507(9) yes
C15 C25 1.41(1) yes
C16 C22 1.538(9) yes
C16 C36 1.526(9) yes
C16 H14 1.15(1) no
C16 H15 1.19(1) no
C17 C24 1.531(9) yes
C17 C33 1.540(9) yes
C18 C21 1.404(9) yes
C18 C31 1.503(9) yes
C18 C39 1.369(9) yes
C19 C22 1.518(9) yes
C19 C30 1.510(8) yes
C20 C34 1.524(9) yes
C20 H32 0.95(1) no
C20 H33 0.95(1) no
C20 H34 0.95(1) no
C21 H16 0.950(9) no
C22 H27 0.950(9) no
C22 H28 0.950(9) no
C23 C40 1.398(11) yes
C23 H11 1.11(1) no
C25 C32 1.39(1) yes
C25 C35 1.51(1) yes
C26 C33 1.548(9) yes
C26 H5 0.960(9) no
C26 H6 0.913(8) no
C27 C30 1.543(8) yes
C27 C36 1.473(9) yes
C27 H12 0.867(8) no
C27 H13 1.03(1) no
C28 H24 0.95(1) no
C28 H25 0.95(1) no
C28 H26 0.95(1) no
C29 C34 1.388(9) yes
C30 C36 1.535(9) yes
C31 H1 1.04(1) no
C31 H2 1.14(1) no
C31 H3 0.950(9) no
C32 C40 1.394(11) yes
C32 H17 0.950(9) no
C33 H7 1.12(1) no
C33 H8 1.10(1) no
C34 C39 1.414(9) yes
C35 H21 0.95(1) no
C35 H22 0.95(1) no
C35 H23 0.95(1) no
C37 C40 1.52(1) yes
C37 H18 0.95(1) no
C37 H19 0.95(1) no
C37 H20 0.95(1) no
C38 H29 0.950(9) no
C38 H30 0.950(9) no
C38 H31 0.950(9) no
C39 H4 1.18(1) no

loop_
_geom_contact_atom_site_label_1
_geom_contact_atom_site_label_2
_geom_contact_site_symmetry_2
_geom_contact_distance
_geom_contact_publ_flag
Br1 S3 . 3.5108(17) yes
Br1 O8 . 3.541(5) yes
Br1 O9 . 3.387(5) yes
Br1 C16 . 2.919(7) yes
Br1 C27 . 2.935(7) yes
Br1 C30 . 3.050(6) yes
Br1 C36 . 1.921(6) yes
Br1 H8 2_747 3.10(4) no
Br1 H11 2_747 3.21(6) no
Br1 H12 . 2.97(2) no
Br1 H13 1_655 2.87(3) no
Br1 H14 . 3.10(2) no
Br1 H15 . 3.19(2) no
Br1 H26 2_747 2.90(5) no
Br1 H28 1_655 3.51(3) no
Br2 S4 . 3.5500(16) yes
Br2 O9 2_857 3.028(5) yes
Br2 O10 . 3.412(5) yes
Br2 C12 . 2.944(6) yes
Br2 C17 . 1.906(7) yes
Br2 C24 . 3.040(6) yes
Br2 C33 . 2.899(6) yes
Br2 H3 2_856 3.09(9) no
Br2 H5 1_655 3.33(3) no
Br2 H7 . 3.01(2) no
Br2 H8 . 3.35(2) no
Br2 H9 . 2.87(2) no
Br2 H10 1_655 3.04(3) no
Br2 H12 2_757 3.05(9) no
Br2 H13 2_757 3.50(8) no
Br2 H22 2_757 3.4(1) no
S3 O5 . 3.176(5) yes
S3 O8 . 1.449(5) yes
S3 O9 . 1.437(5) yes
S3 C13 . 2.779(7) yes
S3 C15 . 1.780(7) yes
S3 C19 . 2.859(6) yes
S3 C25 . 2.755(8) yes
S3 C27 . 2.872(6) yes
S3 C28 . 3.238(7) yes
S3 C30 . 1.783(7) yes
S3 C35 . 3.135(7) yes
S3 C36 . 2.889(6) yes
S3 H12 . 2.94(2) no
S3 H13 1_655 3.56(3) no
S3 H21 1_655 3.10(3) no
S3 H22 . 2.60(2) no
S3 H25 . 2.74(2) no
S4 O6 . 3.160(5) yes
S4 O7 . 1.440(5) yes
S4 O10 . 1.438(5) yes
S4 C11 . 2.837(7) yes
S4 C12 . 2.865(7) yes
S4 C14 . 2.762(6) yes
S4 C17 . 2.899(7) yes
S4 C20 . 3.233(7) yes
S4 C24 . 1.772(7) yes
S4 C29 . 1.787(6) yes
S4 C34 . 2.770(7) yes
S4 C38 . 3.155(6) yes
S4 H9 . 2.90(2) no
S4 H29 . 2.64(2) no
S4 H31 1_655 3.35(3) no
S4 H34 . 2.74(2) no
O5 O8 1_455 3.360(7) yes
O5 O8 . 3.477(6) yes
O5 C13 . 3.463(8) yes
O5 C15 . 3.079(8) yes
O5 C16 . 3.564(8) yes
O5 C19 . 1.198(8) yes
O5 C22 . 2.439(8) yes
O5 C26 . 3.360(8) yes
O5 C28 1_455 3.399(9) yes
O5 C30 . 2.408(7) yes
O5 C36 . 3.573(7) yes
O5 H5 . 3.14(3) no
O5 H6 . 2.83(2) no
O5 H7 1_455 2.54(4) no
O5 H8 . 3.35(3) no
O5 H24 1_455 3.33(5) no
O5 H25 1_455 2.77(4) no
O5 H27 . 2.62(2) no
O5 H28 . 2.88(2) no
O6 O7 1_455 3.292(6) yes
O6 O7 . 3.392(7) yes
O6 C11 . 1.196(8) yes
O6 C17 . 3.562(8) yes
O6 C20 . 3.507(9) yes
O6 C22 1_655 3.475(8) yes
O6 C24 . 2.430(7) yes
O6 C26 . 2.413(8) yes
O6 C29 . 3.019(8) yes
O6 C33 . 3.548(8) yes
O6 C34 . 3.142(8) yes
O6 H5 . 2.79(2) no
O6 H6 . 2.76(2) no
O6 H14 . 3.03(3) no
O6 H19 2_747 3.3(1) no
O6 H27 1_655 3.08(4) no
O6 H28 1_655 3.10(5) no
O6 H32 . 3.27(3) no
O6 H34 1_455 3.04(3) no
O6 H34 . 3.49(3) no
O7 O10 . 2.456(7) yes
O7 C11 . 3.241(8) yes
O7 C11 1_655 3.083(7) yes
O7 C12 1_655 3.583(8) yes
O7 C17 . 3.376(8) yes
O7 C20 . 2.728(8) yes
O7 C24 . 2.578(7) yes
O7 C26 1_655 3.231(8) yes
O7 C29 . 2.657(7) yes
O7 C34 . 3.008(8) yes
O7 H5 1_655 2.48(5) no
O7 H10 1_655 3.11(4) no
O7 H14 1_655 3.53(6) no
O7 H27 1_655 2.75(7) no
O7 H31 1_655 3.33(5) no
O7 H32 . 3.25(3) no
O7 H33 . 3.36(3) no
O7 H34 . 1.91(2) no
O8 O9 . 2.467(7) yes
O8 C13 . 3.002(8) yes
O8 C15 . 2.657(8) yes
O8 C19 . 3.285(7) yes
O8 C19 1_655 3.084(8) yes
O8 C22 1_655 3.251(8) yes
O8 C27 1_655 3.389(8) yes
O8 C28 . 2.717(8) yes
O8 C30 . 2.573(8) yes
O8 C36 . 3.321(7) yes
O8 H6 . 2.84(2) no
O8 H7 . 3.16(3) no
O8 H13 1_655 2.77(4) no
O8 H21 1_655 2.97(5) no
O8 H24 . 3.29(3) no
O8 H25 . 1.89(2) no
O8 H26 . 3.30(3) no
O8 H28 1_655 2.60(5) no
O9 C15 . 2.616(8) yes
O9 C25 . 3.127(9) yes
O9 C27 . 2.981(8) yes
O9 C30 . 2.608(8) yes
O9 C31 1_556 3.480(9) yes
O9 C35 . 3.043(9) yes
O9 C36 . 3.273(8) yes
O9 H3 1_556 2.5(1) no
O9 H12 . 2.62(2) no
O9 H13 1_655 3.46(4) no
O9 H21 1_655 2.81(3) no
O9 H22 . 2.37(2) no
O9 H23 . 3.35(3) no
O10 C12 . 3.013(8) yes
O10 C14 . 3.140(8) yes
O10 C17 . 3.285(9) yes
O10 C24 . 2.604(8) yes
O10 C29 . 2.650(8) yes
O10 C31 2_856 3.499(8) yes
O10 C38 . 2.987(8) yes
O10 H2 2_856 2.60(6) no
O10 H4 2_856 2.75(5) no
O10 H9 . 2.52(2) no
O10 H10 1_655 3.25(3) no
O10 H18 1_654 3.4(2) no
O10 H20 1_654 3.1(2) no
O10 H29 . 2.23(2) no
O10 H30 . 3.42(3) no
O10 H31 1_655 2.70(3) no
C11 C12 . 2.584(9) yes
C11 C17 . 2.423(9) yes
C11 C22 1_655 3.418(8) yes
C11 C24 . 1.524(9) yes
C11 C26 . 1.511(9) yes
C11 C29 . 3.260(9) yes
C11 C33 . 2.443(9) yes
C11 H5 . 1.95(2) no
C11 H6 . 2.16(2) no
C11 H7 . 2.86(3) no
C11 H8 . 3.38(3) no
C11 H9 . 3.48(3) no
C11 H10 . 2.92(3) no
C11 H14 . 3.59(3) no
C11 H27 1_655 2.88(4) no
C11 H28 1_655 3.08(5) no
C11 H34 1_455 3.54(4) no
C12 C17 . 1.476(9) yes
C12 C24 . 1.518(8) yes
C12 C26 . 2.862(9) yes
C12 C31 2_756 3.593(9) yes
C12 C33 . 2.581(9) yes
C12 C38 . 3.268(9) yes
C12 H1 2_756 3.26(7) no
C12 H2 2_756 3.36(7) no
C12 H3 2_756 3.40(8) no
C12 H5 . 2.77(3) no
C12 H7 . 3.49(3) no
C12 H8 . 3.08(3) no
C12 H9 . 1.047(9) no
C12 H10 . 0.899(8) no
C12 H29 . 2.63(2) no
C12 H31 . 3.17(3) no
C13 C15 . 1.419(9) yes
C13 C23 . 1.403(9) yes
C13 C25 . 2.46(1) yes
C13 C28 . 1.52(1) yes
C13 C32 . 2.80(1) yes
C13 C40 . 2.45(1) yes
C13 H11 . 2.05(2) no
C13 H21 1_655 3.59(4) no
C13 H24 . 2.04(2) no
C13 H25 . 2.04(2) no
C13 H26 . 2.04(2) no
C14 C18 . 2.434(9) yes
C14 C21 . 1.365(9) yes
C14 C24 . 3.335(9) yes
C14 C29 . 1.436(9) yes
C14 C34 . 2.462(9) yes
C14 C38 . 1.507(9) yes
C14 C39 . 2.791(9) yes
C14 H16 . 2.00(2) no
C14 H17 1_654 3.0(2) no
C14 H29 . 2.04(2) no
C14 H30 . 2.02(2) no
C14 H31 . 2.03(2) no
C15 C19 . 3.349(9) yes
C15 C23 . 2.42(1) yes
C15 C25 . 1.41(1) yes
C15 C28 . 2.63(1) yes
C15 C30 . 2.874(9) yes
C15 C32 . 2.41(1) yes
C15 C35 . 2.58(1) yes
C15 C40 . 2.807(9) yes
C15 H11 . 3.34(3) no
C15 H16 1_556 3.5(1) no
C15 H17 . 3.26(3) no
C15 H21 . 3.17(3) no
C15 H21 1_655 3.46(3) no
C15 H22 . 2.63(3) no
C15 H23 . 3.18(3) no
C15 H24 . 3.21(3) no
C15 H25 . 2.70(3) no
C15 H26 . 3.21(3) no
C16 C19 . 2.445(9) yes
C16 C22 . 1.538(9) yes
C16 C27 . 2.57(1) yes
C16 C30 . 2.490(9) yes
C16 C36 . 1.526(9) yes
C16 H5 . 3.56(3) no
C16 H6 . 3.12(3) no
C16 H11 2_747 3.15(8) no
C16 H12 . 3.32(3) no
C16 H13 . 2.54(2) no
C16 H14 . 1.15(1) no
C16 H15 . 1.19(1) no
C16 H26 2_747 3.47(7) no
C16 H27 . 2.06(2) no
C16 H28 . 2.08(2) no
C17 C24 . 1.531(9) yes
C17 C26 . 2.428(9) yes
C17 C33 . 1.540(9) yes
C17 H5 . 2.80(3) no
C17 H6 . 3.19(3) no
C17 H7 . 2.19(2) no
C17 H8 . 2.28(2) no
C17 H9 . 2.07(2) no
C17 H10 . 2.13(2) no
C17 H12 2_757 3.27(9) no
C17 H27 1_655 3.39(5) no
C18 C21 . 1.404(9) yes
C18 C29 . 2.793(9) yes
C18 C31 . 1.503(9) yes
C18 C34 . 2.439(9) yes
C18 C39 . 1.369(9) yes
C18 H1 . 2.15(2) no
C18 H2 . 2.06(2) no
C18 H3 . 2.12(2) no
C18 H4 . 2.11(2) no
C18 H16 . 2.04(2) no
C18 H23 1_654 3.3(2) no
C18 H33 1_455 3.00(4) no
C19 C22 . 1.518(9) yes
C19 C26 . 3.332(9) yes
C19 C27 . 2.598(9) yes
C19 C30 . 1.510(8) yes
C19 C36 . 2.433(9) yes
C19 H5 . 3.17(3) no
C19 H6 . 2.65(2) no
C19 H7 1_455 2.89(4) no
C19 H12 . 3.36(3) no
C19 H13 . 2.75(2) no
C19 H14 . 3.37(3) no
C19 H15 . 3.54(3) no
C19 H25 1_455 3.21(4) no
C19 H27 . 2.05(2) no
C19 H28 . 2.05(2) no
C20 C29 . 2.602(9) yes
C20 C34 . 1.524(9) yes
C20 C39 . 2.490(9) yes
C20 H1 1_655 3.18(7) no
C20 H4 . 2.80(3) no
C20 H14 1_655 3.25(7) no
C20 H19 2_747 3.4(2) no
C20 H32 . 0.95(1) no
C20 H33 . 0.95(1) no
C20 H34 . 0.95(1) no
C21 C29 . 2.393(9) yes
C21 C31 . 2.52(1) yes
C21 C34 . 2.787(9) yes
C21 C38 . 2.452(9) yes
C21 C39 . 2.376(9) yes
C21 H1 . 2.92(3) no
C21 H2 . 3.32(3) no
C21 H3 . 2.93(3) no
C21 H4 . 3.39(3) no
C21 H16 . 0.950(9) no
C21 H17 1_654 3.2(2) no
C21 H29 . 3.23(3) no
C21 H30 . 2.68(2) no
C21 H31 . 2.67(3) no
C21 H33 1_455 3.28(5) no
C22 C26 1_455 3.546(8) yes
C22 C26 . 3.482(9) yes
C22 C27 . 2.868(9) yes
C22 C30 . 2.440(9) yes
C22 C36 . 2.421(9) yes
C22 H5 . 3.08(3) no
C22 H6 1_455 3.33(3) no
C22 H6 . 3.02(3) no
C22 H7 1_455 2.77(5) no
C22 H13 . 2.62(2) no
C22 H14 . 2.38(2) no
C22 H15 . 2.41(2) no
C22 H27 . 0.950(9) no
C22 H28 . 0.950(9) no
C23 C25 . 2.796(11) yes
C23 C28 . 2.47(1) yes
C23 C32 . 2.398(11) yes
C23 C37 . 2.524(11) yes
C23 C40 . 1.398(11) yes
C23 H11 . 1.11(1) no
C23 H14 2_757 3.56(8) no
C23 H15 2_757 3.42(9) no
C23 H17 . 3.25(3) no
C23 H18 . 2.76(3) no
C23 H19 . 2.77(3) no
C23 H20 . 3.28(4) no
C23 H24 . 2.68(3) no
C23 H25 . 3.26(3) no
C23 H26 . 2.68(3) no
C23 H30 1_556 3.2(1) no
C24 C26 . 2.456(9) yes
C24 C29 . 2.806(9) yes
C24 C33 . 2.511(9) yes
C24 C38 . 3.372(9) yes
C24 H5 . 2.77(3) no
C24 H6 . 3.29(3) no
C24 H7 . 3.06(3) no
C24 H8 . 3.43(3) no
C24 H9 . 2.15(2) no
C24 H10 . 2.23(2) no
C24 H27 1_655 3.25(5) no
C24 H29 . 2.85(3) no
C24 H31 . 3.49(4) no
C25 C30 . 3.41(1) yes
C25 C32 . 1.39(1) yes
C25 C35 . 1.51(1) yes
C25 C40 . 2.43(1) yes
C25 H16 1_556 3.1(1) no
C25 H17 . 2.02(2) no
C25 H21 . 2.04(2) no
C25 H22 . 2.04(2) no
C25 H23 . 2.03(2) no
C25 H24 1_455 3.22(5) no
C26 C33 . 1.548(9) yes
C26 H5 . 0.960(9) no
C26 H6 . 0.913(8) no
C26 H7 . 2.11(2) no
C26 H8 . 2.20(2) no
C26 H10 . 2.92(3) no
C26 H14 . 3.53(3) no
C26 H27 . 3.05(3) no
C26 H27 1_655 3.25(3) no
C26 H28 1_655 2.99(4) no
C27 C30 . 1.543(8) yes
C27 C35 . 3.29(1) yes
C27 C36 . 1.473(9) yes
C27 H8 2_747 3.14(6) no
C27 H12 . 0.867(8) no
C27 H13 . 1.03(1) no
C27 H15 . 3.08(3) no
C27 H21 . 3.39(3) no
C27 H22 . 2.46(2) no
C27 H26 2_747 3.54(6) no
C27 H28 . 2.92(3) no
C28 H7 . 3.30(3) no
C28 H8 . 3.43(3) no
C28 H11 . 2.45(2) no
C28 H15 2_757 3.29(8) no
C28 H21 1_655 3.52(6) no
C28 H24 . 0.95(1) no
C28 H25 . 0.95(1) no
C28 H26 . 0.95(1) no
C29 C34 . 1.388(9) yes
C29 C38 . 2.614(9) yes
C29 C39 . 2.397(9) yes
C29 H4 . 3.51(3) no
C29 H16 . 3.25(3) no
C29 H17 1_654 3.5(2) no
C29 H29 . 2.68(2) no
C29 H30 . 3.21(3) no
C29 H31 . 3.19(3) no
C29 H32 . 3.18(3) no
C29 H33 . 3.19(3) no
C29 H34 . 2.68(3) no
C30 C35 . 3.31(1) yes
C30 C36 . 1.535(9) yes
C30 H6 . 3.14(3) no
C30 H12 . 2.10(2) no
C30 H13 . 2.23(2) no
C30 H14 . 3.47(3) no
C30 H15 . 3.48(3) no
C30 H21 . 3.54(4) no
C30 H22 . 2.64(3) no
C30 H27 . 3.20(3) no
C30 H28 . 2.89(3) no
C31 C39 . 2.509(9) yes
C31 H1 . 1.04(1) no
C31 H2 . 1.14(1) no
C31 H3 . 0.950(9) no
C31 H4 . 2.60(3) no
C31 H9 2_746 3.15(7) no
C31 H10 2_746 3.09(7) no
C31 H16 . 2.66(3) no
C31 H23 1_554 3.3(2) no
C31 H33 1_455 3.01(6) no
C32 C35 . 2.473(11) yes
C32 C37 . 2.541(12) yes
C32 C40 . 1.394(11) yes
C32 H11 . 3.45(4) no
C32 H16 1_556 3.0(1) no
C32 H17 . 0.950(9) no
C32 H18 . 3.14(4) no
C32 H19 . 3.15(4) no
C32 H20 . 2.56(3) no
C32 H21 . 2.69(3) no
C32 H22 . 3.25(4) no
C32 H23 . 2.70(3) no
C32 H24 1_455 2.86(5) no
C33 H5 . 2.09(2) no
C33 H6 . 2.00(2) no
C33 H7 . 1.12(1) no
C33 H8 . 1.10(1) no
C33 H9 . 3.43(3) no
C33 H10 . 2.82(3) no
C33 H12 2_757 3.14(7) no
C33 H25 . 3.42(3) no
C33 H26 . 3.40(3) no
C33 H27 1_655 3.19(4) no
C33 H28 1_655 3.36(5) no
C34 C39 . 1.414(9) yes
C34 H1 1_655 3.46(5) no
C34 H4 . 2.31(2) no
C34 H19 2_747 3.6(2) no
C34 H32 . 2.05(2) no
C34 H33 . 2.04(2) no
C34 H34 . 2.05(2) no
C35 H3 1_556 3.5(2) no
C35 H12 . 3.08(3) no
C35 H17 . 2.58(3) no
C35 H21 . 0.95(1) no
C35 H22 . 0.95(1) no
C35 H23 . 0.95(1) no
C36 H6 . 3.39(3) no
C36 H8 2_747 3.56(5) no
C36 H12 . 2.03(2) no
C36 H13 . 2.03(2) no
C36 H14 . 2.37(2) no
C36 H15 . 2.23(2) no
C36 H26 2_747 3.19(6) no
C36 H27 . 3.19(3) no
C36 H28 . 2.87(3) no
C37 C39 2_757 3.53(1) yes
C37 C40 . 1.52(1) yes
C37 H2 2_757 3.5(2) no
C37 H4 2_757 2.9(2) no
C37 H11 . 2.88(3) no
C37 H17 . 2.69(3) no
C37 H18 . 0.95(1) no
C37 H19 . 0.95(1) no
C37 H20 . 0.95(1) no
C37 H30 1_456 3.5(2) no
C37 H30 1_556 3.4(2) no
C37 H31 1_556 3.5(1) no
C37 H32 2_757 3.1(2) no
C38 H2 2_756 3.39(5) no
C38 H9 . 3.02(3) no
C38 H10 . 3.44(3) no
C38 H16 . 2.56(2) no
C38 H17 1_654 3.4(2) no
C38 H18 1_554 3.2(2) no
C38 H20 1_654 3.1(2) no
C38 H29 . 0.950(9) no
C38 H30 . 0.950(9) no
C38 H31 . 0.950(9) no
C39 H1 . 3.17(3) no
C39 H1 1_655 3.35(3) no
C39 H2 . 2.51(3) no
C39 H3 . 3.13(3) no
C39 H4 . 1.18(1) no
C39 H16 . 3.23(3) no
C39 H18 2_747 3.2(2) no
C39 H19 2_747 3.4(2) no
C39 H20 2_747 3.4(2) no
C39 H23 1_654 3.3(2) no
C39 H32 . 2.70(3) no
C39 H33 1_455 3.60(3) no
C39 H33 . 2.70(3) no
C39 H34 . 3.28(4) no
C40 H11 . 2.25(2) no
C40 H16 1_556 3.4(1) no
C40 H17 . 2.03(2) no
C40 H18 . 2.04(2) no
C40 H19 . 2.05(2) no
C40 H20 . 2.03(2) no
C40 H24 1_455 3.15(5) no
C40 H30 1_556 3.2(2) no

loop_
_geom_torsion_atom_site_label_1
_geom_torsion_atom_site_label_2
_geom_torsion_atom_site_label_3
_geom_torsion_atom_site_label_4
_geom_torsion
_geom_torsion_publ_flag
O8 S3 C15 C13 -4.1(1) yes
O8 S3 C15 C25 178.9(8) yes
O9 S3 C15 C13 125.8(9) yes
O9 S3 C15 C25 -51.2(1) yes
C30 S3 C15 C13 -118.2(1) yes
C30 S3 C15 C25 64.9(1) yes
O8 S3 C30 C19 -67.7(1) yes
O8 S3 C30 C27 135.6(8) yes
O8 S3 C30 C36 68.5(1) yes
O9 S3 C30 C19 166.4(8) yes
O9 S3 C30 C27 9.7(1) yes
O9 S3 C30 C36 -57.4(1) yes
C15 S3 C30 C19 49.9(1) yes
C15 S3 C30 C27 -106.8(1) yes
C15 S3 C30 C36 -173.9(8) yes
O7 S4 C24 C11 -63.6(1) yes
O7 S4 C24 C12 140.0(8) yes
O7 S4 C24 C17 70.7(1) yes
O10 S4 C24 C11 169.9(8) yes
O10 S4 C24 C12 13.5(1) yes
O10 S4 C24 C17 -55.8(1) yes
C29 S4 C24 C11 53.0(1) yes
C29 S4 C24 C12 -103.4(1) yes
C29 S4 C24 C17 -172.7(8) yes
O7 S4 C29 C14 -180.0(8) yes
O7 S4 C29 C34 5.1(1) yes
O10 S4 C29 C14 -49.2(1) yes
O10 S4 C29 C34 135.9(9) yes
C24 S4 C29 C14 66.3(1) yes
C24 S4 C29 C34 -108.6(1) yes
O6 C11 C24 S4 -18.2(1) yes
O6 C11 C24 C12 139.3(8) yes
O6 C11 C24 C17 -159.5(7) yes
C26 C11 C24 S4 158.8(7) yes
C26 C11 C24 C12 -43.7(1) yes
C26 C11 C24 C17 17.5(1) yes
O6 C11 C26 C33 149.2(7) yes
C24 C11 C26 C33 -27.8(1) yes
C24 C12 C17 Br2 114.3(8) yes
C24 C12 C17 C24 0.0(5) yes
C24 C12 C17 C33 -98.1(9) yes
C17 C12 C24 S4 -111.4(8) yes
C17 C12 C24 C11 91.7(8) yes
C17 C12 C24 C17 0.0(5) yes
C23 C13 C15 S3 -178.5(7) yes
C23 C13 C15 C25 -1.6(1) yes
C28 C13 C15 S3 2.6(1) yes
C28 C13 C15 C25 179.6(9) yes
C15 C13 C23 C40 -0.9(1) yes
C28 C13 C23 C40 178.1(9) yes
C29 C14 C21 C18 -1.7(1) yes
C38 C14 C21 C18 -177.9(8) yes
C21 C14 C29 S4 -170.7(7) yes
C21 C14 C29 C34 4.2(1) yes
C38 C14 C29 S4 5.2(1) yes
C38 C14 C29 C34 -179.8(8) yes
S3 C15 C25 C32 178.8(6) yes
S3 C15 C25 C35 -3.6(1) yes
C13 C15 C25 C32 1.8(1) yes
C13 C15 C25 C35 179.5(8) yes
C36 C16 C22 C19 25.9(9) yes
C22 C16 C36 Br1 -159.9(6) yes
C22 C16 C36 C27 50.9(1) yes
C22 C16 C36 C30 -16.3(1) yes
Br2 C17 C24 S4 -0.2(8) yes
Br2 C17 C24 C11 139.2(5) yes
Br2 C17 C24 C12 -108.8(5) yes
C12 C17 C24 S4 108.6(8) yes
C12 C17 C24 C11 -112.0(8) yes
C12 C17 C24 C12 0.0(5) yes
C33 C17 C24 S4 -140.0(7) yes
C33 C17 C24 C11 -0.6(1) yes
C33 C17 C24 C12 111.4(8) yes
Br2 C17 C33 C26 -159.8(5) yes
C12 C17 C33 C26 50.6(1) yes
C24 C17 C33 C26 -15.8(1) yes
C31 C18 C21 C14 176.4(8) yes
C39 C18 C21 C14 -2.8(1) yes
C21 C18 C39 C34 4.9(1) yes
C31 C18 C39 C34 -174.3(8) yes
O5 C19 C22 C16 150.8(8) yes
C30 C19 C22 C16 -26.2(1) yes
O5 C19 C30 S3 -19.6(1) yes
O5 C19 C30 C27 137.8(8) yes
O5 C19 C30 C36 -161.3(7) yes
C22 C19 C30 S3 157.5(7) yes
C22 C19 C30 C27 -45.2(1) yes
C22 C19 C30 C36 15.7(1) yes
C13 C23 C40 C32 3.0(1) yes
C13 C23 C40 C37 -177.5(9) yes
C15 C25 C32 C40 0.4(1) yes
C35 C25 C32 C40 -177.4(9) yes
C11 C26 C33 C17 26.2(9) yes
C36 C27 C30 S3 -109.8(8) yes
C36 C27 C30 C19 92.6(9) yes
C36 C27 C30 C36 0.0(5) yes
C30 C27 C36 Br1 114.7(7) yes
C30 C27 C36 C16 -97.4(9) yes
C30 C27 C36 C30 0.0(5) yes
S4 C29 C34 C20 -6.7(1) yes
S4 C29 C34 C39 172.5(5) yes
C14 C29 C34 C20 178.6(8) yes
C14 C29 C34 C39 -2.3(1) yes
S3 C30 C36 Br1 -0.9(8) yes
S3 C30 C36 C16 -140.8(5) yes
S3 C30 C36 C27 106.9(5) yes
C19 C30 C36 Br1 140.6(7) yes
C19 C30 C36 C16 0.7(1) yes
C19 C30 C36 C27 -111.6(8) yes
C27 C30 C36 Br1 -107.8(8) yes
C27 C30 C36 C16 112.3(8) yes
C27 C30 C36 C27 0.0(5) yes
C25 C32 C40 C23 -2.7(2) yes
C25 C32 C40 C37 177.8(9) yes
C20 C34 C39 C18 176.8(8) yes
C29 C34 C39 C18 -2.4(1) yes
